data_4319303
loop_
_publ_author_name
'Navamoney Arulsamy'
'D. Scott Bohle'
'Patricia A. Goodson'
'David A. Jaeger'
'Ven B. Reddy'

_publ_section_title
;
 Synthesis, Structure, and Stereochemistry of Double-Chain Surfactant
 Co(III) Complexes
;
_journal_name_full 'Inorganic Chemistry'
_journal_page_first 836
_journal_page_last 842
_journal_paper_doi 10.1021/ic000839f
_journal_volume 40
_journal_year 2001
_chemical_formula_analytical 'C16 H40 Co N7 O7'
_chemical_formula_moiety '[Co(C6H13NHCH2CH2NH2)2(NO2)2](NO2)'
_chemical_formula_structural '[Co(C6H13NHCH2CH2NH2)2(NO2)2](NO2)'
_chemical_formula_sum 'C16 H40 Co N7 O7'
_chemical_formula_weight 501.48
_chemical_name_systematic
;
 trans-Dinitro-cisoid-bis(N-hexylethylenediamine)cobalt(III) Nitrate
;
_space_group_IT_number 2
_symmetry_cell_setting triclinic
_symmetry_space_group_name_Hall '-P 1'
_symmetry_space_group_name_H-M 'P -1'
_atom_sites_solution_hydrogens geom
_atom_sites_solution_primary direct
_atom_sites_solution_secondary difmap
_audit_creation_method SHELXL
_cell_angle_alpha 84.83(3)
_cell_angle_beta 80.42(3)
_cell_angle_gamma 85.56(3)
_cell_formula_units_Z 2
_cell_length_a 6.6001(13)
_cell_length_b 9.891(2)
_cell_length_c 19.266(4)
_cell_measurement_temperature 213(2)
_cell_volume 1232.6(4)
_computing_cell_refinement 'Siemens SAINT'
_computing_data_collection 'Siemens SMART'
_computing_data_reduction 'Siemens SHELXTL Version 5.04'
_computing_molecular_graphics 'Siemens SHELXTL Version 5.04'
_computing_publication_material 'Siemens SHELXTL Version 5.04'
_computing_structure_refinement 'SHELXL-93 (Sheldrick, 1993)'
_computing_structure_solution 'SHELXS-86 (Sheldrick, 1990)'
_diffrn_ambient_temperature 213(2)
_diffrn_measurement_device 'Siemens SMART CCD'
_diffrn_measurement_method '\w scans'
_diffrn_radiation_monochromator graphite
_diffrn_radiation_source 'fine-focus sealed tube'
_diffrn_radiation_type MoK\a
_diffrn_radiation_wavelength 0.71073
_diffrn_reflns_av_R_equivalents 0.0511
_diffrn_reflns_av_sigmaI/netI 0.0954
_diffrn_reflns_limit_h_max 7
_diffrn_reflns_limit_h_min -7
_diffrn_reflns_limit_k_max 10
_diffrn_reflns_limit_k_min -10
_diffrn_reflns_limit_l_max 18
_diffrn_reflns_limit_l_min -21
_diffrn_reflns_number 5417
_diffrn_reflns_theta_max 23.34
_diffrn_reflns_theta_min 2.07
_exptl_absorpt_coefficient_mu 0.744
_exptl_absorpt_correction_type none
_exptl_crystal_colour 'Orange Yellow'
_exptl_crystal_density_diffrn 1.351
_exptl_crystal_description Plate
_exptl_crystal_F_000 536
_exptl_crystal_size_max 0.40
_exptl_crystal_size_mid 0.10
_exptl_crystal_size_min 0.06
_refine_diff_density_max 0.897
_refine_diff_density_min -0.674
_refine_diff_density_rms 0.088
_refine_ls_extinction_method none
_refine_ls_goodness_of_fit_all 0.961
_refine_ls_goodness_of_fit_obs 1.057
_refine_ls_matrix_type full
_refine_ls_number_parameters 293
_refine_ls_number_reflns 3412
_refine_ls_number_restraints 6
_refine_ls_restrained_S_all 0.994
_refine_ls_restrained_S_obs 1.067
_refine_ls_R_factor_all 0.1038
_refine_ls_R_factor_obs 0.0651
_refine_ls_shift/esd_max 1.583
_refine_ls_shift/esd_mean 0.108
_refine_ls_structure_factor_coef Fsqd
_refine_ls_weighting_details 'w=1/[\s^2^(Fo^2^)+(0.1000P)^2^+0.0000P] where P=(Fo^2^+2Fc^2^)/3'
_refine_ls_weighting_scheme calc
_refine_ls_wR_factor_all 0.1725
_refine_ls_wR_factor_obs 0.1494
_reflns_number_observed 2302
_reflns_number_total 3416
_reflns_observed_criterion >2sigma(I)
_cod_data_source_file ic000839f_2.cif
_cod_data_source_block ar15lt_Compound_3a
_cod_depositor_comments
;
The following automatic conversions were performed:

'_symmetry_cell_setting' value 'Triclinic' changed to 'triclinic'
according to the built-in table from CIF Core dictionary named
'cif_core.dic' version 2.4.1 from 2010-06-29.

Automatic conversion script
Id: cif_fix_values 1646 2011-03-28 12:23:43Z adriana 

The following automatic conversions were performed:

'_refine_ls_weighting_scheme' value 'calc
w=1/[\s^2^(Fo^2^)+(0.1000P)^2^+0.0000P] where P=(Fo^2^+2Fc^2^)/3' was
changed to 'calc'. New tag '_refine_ls_weighting_details' was
created. The value of the new tag was set to
'w=1/[\s^2^(Fo^2^)+(0.1000P)^2^+0.0000P] where P=(Fo^2^+2Fc^2^)/3'.

Automatic conversion script
Id: cif_fix_values 3143 2015-03-26 13:38:13Z robertas 
;
_cod_database_code 4319303

loop_
_symmetry_equiv_pos_as_xyz
'x, y, z'
'-x, -y, -z'

loop_
_atom_site_aniso_label
_atom_site_aniso_U_11
_atom_site_aniso_U_22
_atom_site_aniso_U_33
_atom_site_aniso_U_23
_atom_site_aniso_U_13
_atom_site_aniso_U_12
Co1 0.0211(4) 0.0241(5) 0.0436(5) -0.0046(3) -0.0071(3) -0.0004(3)
N1 0.020(2) 0.033(3) 0.044(3) -0.005(2) -0.008(2) -0.002(2)
N2 0.028(3) 0.025(3) 0.044(3) -0.003(2) -0.013(2) 0.000(2)
N3 0.030(3) 0.024(3) 0.054(3) 0.004(2) -0.011(2) -0.003(2)
N4 0.033(3) 0.028(3) 0.035(3) -0.006(2) -0.003(2) -0.003(2)
N5 0.027(3) 0.038(3) 0.045(3) -0.006(3) -0.006(2) -0.008(3)
N6 0.021(3) 0.033(3) 0.040(3) -0.004(2) -0.005(2) -0.001(2)
O1 0.036(2) 0.043(3) 0.064(3) 0.001(2) 0.009(2) -0.006(2)
O2 0.032(2) 0.036(3) 0.084(3) -0.006(2) 0.001(2) 0.008(2)
O3 0.022(2) 0.071(3) 0.068(3) -0.022(2) -0.004(2) -0.006(2)
O4 0.033(3) 0.111(4) 0.059(3) -0.043(3) 0.004(2) -0.007(3)
C1 0.034(3) 0.033(4) 0.056(4) -0.006(3) -0.016(3) -0.006(3)
C2 0.045(4) 0.023(3) 0.064(4) -0.009(3) -0.016(3) -0.003(3)
C3 0.038(3) 0.019(3) 0.054(4) 0.000(3) -0.013(3) 0.000(3)
C4 0.062(5) 0.047(4) 0.080(5) 0.016(4) -0.028(4) -0.012(4)
C5 0.074(5) 0.052(5) 0.080(6) 0.003(4) -0.036(4) 0.009(4)
C6 0.162(11) 0.111(9) 0.176(12) 0.073(8) -0.118(10) -0.037(8)
C7 0.074(20) 0.129(24) 0.202(32) 0.065(21) -0.114(23) 0.038(17)
C8 0.145(23) 0.074(16) 0.165(26) 0.001(16) -0.056(19) 0.019(16)
C7A 0.466(68) 0.103(24) 0.194(32) -0.025(22) 0.156(34) -0.040(33)
C8A 0.060(17) 0.235(33) 0.162(26) 0.130(24) -0.029(16) 0.056(18)
C9 0.042(4) 0.029(4) 0.057(5) 0.003(3) -0.001(3) -0.011(3)
C10 0.041(4) 0.025(3) 0.065(5) -0.006(3) -0.010(3) -0.006(3)
C11 0.034(3) 0.049(4) 0.048(4) -0.013(3) -0.010(3) -0.004(3)
C12 0.046(4) 0.123(7) 0.061(5) -0.033(5) -0.010(4) -0.014(4)
C13 0.076(6) 0.162(10) 0.045(5) -0.017(6) -0.022(4) 0.001(6)
C14 0.153(25) 0.219(32) 0.062(15) -0.003(16) -0.012(15) -0.077(23)
C15 0.118(11) 0.313(23) 0.154(13) 0.000(13) -0.034(9) 0.085(13)
C14A 0.128(18) 0.124(18) 0.046(10) -0.007(10) -0.017(10) -0.028(14)
C16 0.286(23) 0.185(18) 0.308(23) -0.037(16) -0.182(20) 0.045(16)
N1A 0.049(3) 0.032(3) 0.047(3) -0.006(3) -0.011(3) -0.002(3)
O1A 0.084(4) 0.050(3) 0.064(3) -0.021(2) -0.028(3) 0.027(3)
O2A 0.101(4) 0.056(3) 0.076(4) -0.013(3) -0.048(3) 0.005(3)
O3A 0.071(3) 0.067(4) 0.098(4) -0.018(3) -0.030(3) 0.046(3)

loop_
_atom_site_label
_atom_site_type_symbol
_atom_site_fract_x
_atom_site_fract_y
_atom_site_fract_z
_atom_site_U_iso_or_equiv
_atom_site_thermal_displace_type
_atom_site_occupancy
_atom_site_calc_flag
_atom_site_refinement_flags
_atom_site_disorder_group
Co1 Co 0.21881(11) 0.75582(7) 0.36614(4) 0.0293(3) Uani 1 d . .
N1 N 0.3490(6) 0.8456(4) 0.4328(2) 0.0318(11) Uani 1 d . .
H1AN H 0.2753(6) 0.8422(4) 0.4916(2) 0.081(23) Uiso 1 d R .
H1BN H 0.4714(6) 0.8022(4) 0.4419(2) 0.057(19) Uiso 1 d R .
N2 N 0.1804(7) 0.9396(4) 0.3177(2) 0.0314(11) Uani 1 d . .
H2AN H 0.3058(7) 0.9357(4) 0.2718(2) 0.058(18) Uiso 1 d R .
N3 N 0.2558(7) 0.5823(4) 0.4192(2) 0.0356(12) Uani 1 d . .
H3AN H 0.2324(7) 0.5920(4) 0.4815(2) 0.068(20) Uiso 1 d R .
H3BN H 0.3966(7) 0.5475(4) 0.4118(2) 0.132(35) Uiso 1 d R .
N4 N 0.0931(7) 0.6504(4) 0.3002(2) 0.0317(11) Uani 1 d . .
H4AN H -0.0465(7) 0.6881(4) 0.3221(2) 0.110(30) Uiso 1 d R .
N5 N 0.4869(7) 0.7292(5) 0.3060(2) 0.0361(12) Uani 1 d . .
N6 N -0.0488(6) 0.7873(4) 0.4246(2) 0.0313(11) Uani 1 d . .
O1 O 0.5565(6) 0.8209(4) 0.2616(2) 0.0498(11) Uani 1 d . .
O2 O 0.5878(6) 0.6200(4) 0.3094(2) 0.0521(12) Uani 1 d . .
O3 O -0.2072(6) 0.7524(4) 0.4051(2) 0.0529(12) Uani 1 d . .
O4 O -0.0699(6) 0.8417(5) 0.4800(2) 0.0664(15) Uani 1 d . .
C1 C 0.3983(9) 0.9855(6) 0.4035(3) 0.0398(15) Uani 1 d . .
H1A H 0.5270(9) 0.9831(6) 0.3707(3) 0.048 Uiso 1 calc R .
H1B H 0.4118(9) 1.0414(6) 0.4411(3) 0.048 Uiso 1 calc R .
C2 C 0.2251(9) 1.0427(6) 0.3662(3) 0.043(2) Uani 1 d . .
H2A H 0.2626(9) 1.1268(6) 0.3388(3) 0.051 Uiso 1 calc R .
H2B H 0.1033(9) 1.0623(6) 0.4004(3) 0.051 Uiso 1 calc R .
C3 C -0.0165(8) 0.9821(5) 0.2908(3) 0.0367(14) Uani 1 d . .
H3A H -0.0643(8) 0.9043(5) 0.2725(3) 0.044 Uiso 1 calc R .
H3B H -0.1193(8) 1.0088(5) 0.3301(3) 0.044 Uiso 1 calc R .
C4 C -0.0015(11) 1.0966(7) 0.2345(4) 0.062(2) Uani 1 d . .
H4A H 0.1028(11) 1.0716(7) 0.1952(4) 0.074 Uiso 1 calc R .
H4B H 0.0407(11) 1.1761(7) 0.2529(4) 0.074 Uiso 1 calc R .
C5 C -0.2050(11) 1.1313(7) 0.2083(4) 0.068(2) Uani 1 d . .
H5A H -0.2398(11) 1.0538(7) 0.1861(4) 0.081 Uiso 1 calc R .
H5B H -0.3114(11) 1.1463(7) 0.2486(4) 0.081 Uiso 1 calc R .
C6 C -0.2060(18) 1.2520(12) 0.1577(7) 0.143(6) Uani 1 d D .
C7 C -0.4182(42) 1.2830(31) 0.1380(20) 0.132(13) Uani 0.466(13) d PD 1
H7A H -0.4477(42) 1.2052(31) 0.1149(20) 0.158 Uiso 0.466(13) calc PR 1
H7B H -0.5137(42) 1.2841(31) 0.1821(20) 0.158 Uiso 0.466(13) calc PR 1
C8 C -0.4727(39) 1.3979(21) 0.0962(14) 0.127(10) Uani 0.466(13) d PD 1
H8A H -0.6176(39) 1.4012(21) 0.0947(14) 0.190 Uiso 0.466(13) calc PR 1
H8B H -0.3972(39) 1.3938(21) 0.0493(14) 0.190 Uiso 0.466(13) calc PR 1
H8C H -0.4408(39) 1.4779(21) 0.1160(14) 0.190 Uiso 0.466(13) calc PR 1
C7A C -0.3519(42) 1.2670(39) 0.1106(16) 0.276(28) Uani 0.534(13) d PD 2
H7AA H -0.3108(42) 1.3309(39) 0.0704(16) 0.331 Uiso 0.534(13) calc PR 2
H7AB H -0.3757(42) 1.1806(39) 0.0942(16) 0.331 Uiso 0.534(13) calc PR 2
C8A C -0.5210(34) 1.3176(35) 0.1550(15) 0.164(15) Uani 0.534(13) d PD 2
H8AA H -0.6355(34) 1.3343(35) 0.1299(15) 0.246 Uiso 0.534(13) calc PR 2
H8AB H -0.4898(34) 1.4011(35) 0.1716(15) 0.246 Uiso 0.534(13) calc PR 2
H8AC H -0.5554(34) 1.2526(35) 0.1945(15) 0.246 Uiso 0.534(13) calc PR 2
C9 C 0.1090(9) 0.4892(6) 0.4031(3) 0.043(2) Uani 1 d . .
H9A H -0.0288(9) 0.5132(6) 0.4269(3) 0.052 Uiso 1 calc R .
H9B H 0.1474(9) 0.3962(6) 0.4188(3) 0.052 Uiso 1 calc R .
C10 C 0.1154(9) 0.5026(6) 0.3249(3) 0.043(2) Uani 1 d . .
H10A H 0.0046(9) 0.4551(6) 0.3128(3) 0.052 Uiso 1 calc R .
H10B H 0.2450(9) 0.4623(6) 0.3018(3) 0.052 Uiso 1 calc R .
C11 C 0.1593(9) 0.6723(6) 0.2227(3) 0.043(2) Uani 1 d . .
H11A H 0.2989(9) 0.6331(6) 0.2111(3) 0.051 Uiso 1 calc R .
H11B H 0.1619(9) 0.7694(6) 0.2100(3) 0.051 Uiso 1 calc R .
C12 C 0.0250(11) 0.6124(9) 0.1778(4) 0.075(2) Uani 1 d . .
H12A H 0.0376(11) 0.5139(9) 0.1850(4) 0.089 Uiso 1 calc R .
H12B H -0.1178(11) 0.6418(9) 0.1933(4) 0.089 Uiso 1 calc R .
C13 C 0.0819(13) 0.6540(12) 0.0993(4) 0.093(3) Uani 1 d . .
C14 C -0.0804(4) 0.6558(2) 0.05251(14) 0.142(12) Uani 0.466(13) d P 1
H14A H -0.0188(4) 0.6861(2) 0.00493(14) 0.171 Uiso 0.466(13) calc PR 1
H14B H -0.1166(4) 0.5629(2) 0.05141(14) 0.171 Uiso 0.466(13) calc PR 1
C15 C -0.2713(4) 0.7396(2) 0.07103(14) 0.200(8) Uani 1 d R .
C14A C -0.0124(4) 0.7693(2) 0.08060(14) 0.098(7) Uani 0.534(13) d PR 2
H14C H 0.0604(4) 0.8051(2) 0.03623(14) 0.117 Uiso 0.534(13) d PR 2
H14D H -0.0151(4) 0.8352(2) 0.11447(14) 0.117 Uiso 0.534(13) d PR 2
C16 C -0.3181(4) 0.8755(2) 0.03931(14) 0.246(10) Uani 1 d R .
N1A N 0.6368(4) 0.3024(2) 0.40035(14) 0.0421(13) Uani 1 d R .
O1A O 0.5934(4) 0.3836(2) 0.44554(14) 0.0648(14) Uani 1 d R .
O2A O 0.5411(4) 0.3070(2) 0.35141(14) 0.074(2) Uani 1 d R .
O3A O 0.7755(4) 0.2149(2) 0.40633(14) 0.079(2) Uani 1 d R .

loop_
_atom_type_symbol
_atom_type_description
_atom_type_scat_dispersion_real
_atom_type_scat_dispersion_imag
_atom_type_scat_source
C C 0.0033 0.0016 'International Tables Vol C Tables 4.2.6.8 and 6.1.1.4'
H H 0.0000 0.0000 'International Tables Vol C Tables 4.2.6.8 and 6.1.1.4'
N N 0.0061 0.0033 'International Tables Vol C Tables 4.2.6.8 and 6.1.1.4'
O O 0.0106 0.0060 'International Tables Vol C Tables 4.2.6.8 and 6.1.1.4'
Co Co 0.3494 0.9721 'International Tables Vol C Tables 4.2.6.8 and 6.1.1.4'

loop_
_geom_angle_atom_site_label_1
_geom_angle_atom_site_label_2
_geom_angle_atom_site_label_3
_geom_angle
_geom_angle_site_symmetry_1
_geom_angle_site_symmetry_3
_geom_angle_publ_flag
N3 Co1 N6 89.6(2) . . ?
N3 Co1 N5 92.0(2) . . ?
N6 Co1 N5 178.4(2) . . ?
N3 Co1 N1 90.2(2) . . ?
N6 Co1 N1 89.8(2) . . ?
N5 Co1 N1 90.1(2) . . ?
N3 Co1 N2 176.1(2) . . ?
N6 Co1 N2 88.6(2) . . ?
N5 Co1 N2 89.8(2) . . ?
N1 Co1 N2 86.3(2) . . ?
N3 Co1 N4 85.8(2) . . ?
N6 Co1 N4 91.3(2) . . ?
N5 Co1 N4 88.9(2) . . ?
N1 Co1 N4 175.9(2) . . ?
N2 Co1 N4 97.6(2) . . ?
C1 N1 Co1 110.0(3) . . ?
C3 N2 C2 109.9(4) . . ?
C3 N2 Co1 120.1(3) . . ?
C2 N2 Co1 107.6(3) . . ?
C9 N3 Co1 108.8(3) . . ?
C11 N4 C10 111.2(4) . . ?
C11 N4 Co1 119.6(3) . . ?
C10 N4 Co1 107.3(3) . . ?
O2 N5 O1 118.2(5) . . ?
O2 N5 Co1 120.7(4) . . ?
O1 N5 Co1 121.1(4) . . ?
O4 N6 O3 117.8(4) . . ?
O4 N6 Co1 122.6(4) . . ?
O3 N6 Co1 119.6(3) . . ?
N1 C1 C2 107.2(4) . . ?
C1 C2 N2 109.0(4) . . ?
C4 C3 N2 114.7(5) . . ?
C3 C4 C5 111.7(6) . . ?
C6 C5 C4 114.3(7) . . ?
C5 C6 C7A 119.4(20) . . ?
C5 C6 C7 110.4(14) . . ?
C8 C7 C6 123.9(24) . . ?
C8A C7A C6 99.5(22) . . ?
N3 C9 C10 107.3(5) . . ?
C9 C10 N4 109.2(4) . . ?
N4 C11 C12 115.2(5) . . ?
C13 C12 C11 112.9(7) . . ?
C14A C13 C12 112.4(7) . . ?
C14 C13 C12 118.9(7) . . ?
C15 C14 C13 117.8(4) . . ?
C16 C15 C14 125.6 . . ?
C16 C15 C14A 95.5 . . ?
C13 C14A C15 109.2(4) . . ?
O2A N1A O1A 120.6 . . ?
O2A N1A O3A 120.9 . . ?
O1A N1A O3A 118.5 . . ?

loop_
_geom_bond_atom_site_label_1
_geom_bond_atom_site_label_2
_geom_bond_distance
_geom_bond_site_symmetry_2
_geom_bond_publ_flag
Co1 N3 1.937(4) . ?
Co1 N6 1.950(4) . ?
Co1 N5 1.960(5) . ?
Co1 N1 1.967(4) . ?
Co1 N2 1.985(4) . ?
Co1 N4 2.029(4) . ?
N1 C1 1.486(7) . ?
N2 C3 1.495(6) . ?
N2 C2 1.519(7) . ?
N3 C9 1.475(7) . ?
N4 C11 1.485(7) . ?
N4 C10 1.499(7) . ?
N5 O2 1.226(5) . ?
N5 O1 1.249(6) . ?
N6 O4 1.220(5) . ?
N6 O3 1.251(5) . ?
C1 C2 1.498(7) . ?
C3 C4 1.493(8) . ?
C4 C5 1.516(9) . ?
C5 C6 1.473(12) . ?
C6 C7A 1.42(3) . ?
C6 C7 1.51(2) . ?
C7 C8 1.39(2) . ?
C7A C8A 1.38(2) . ?
C9 C10 1.494(8) . ?
C11 C12 1.522(8) . ?
C12 C13 1.522(11) . ?
C13 C14A 1.308(11) . ?
C13 C14 1.509(8) . ?
C14 C15 1.46 . ?
C15 C16 1.46 . ?
C15 C14A 1.80 . ?
N1A O2A 1.21 . ?
N1A O1A 1.22 . ?
N1A O3A 1.22 . ?

loop_
_geom_torsion_atom_site_label_1
_geom_torsion_atom_site_label_2
_geom_torsion_atom_site_label_3
_geom_torsion_atom_site_label_4
_geom_torsion
_geom_torsion_site_symmetry_1
_geom_torsion_site_symmetry_2
_geom_torsion_site_symmetry_3
_geom_torsion_site_symmetry_4
_geom_torsion_publ_flag
N1 C1 C2 N2 -48.9(6) . . . . ?
C1 C2 N2 C3 169.0(5) . . . . ?
C2 N2 C3 C4 75.6(6) . . . . ?
N2 C3 C4 C5 178.3(5) . . . . ?
C3 C4 C5 C6 174.3(8) . . . . ?
C4 C5 C6 C7 -176.7(19) . . . . ?
C5 C6 C7 C8 173.9(31) . . . . ?
N3 C9 C10 N4 -49.8(6) . . . . ?
C9 C10 N4 C11 163.2(4) . . . . ?
C10 N4 C11 C12 66.6(6) . . . . ?
N4 C11 C12 C13 172.2(6) . . . . ?
C11 C12 C13 C14 -154.4(7) . . . . ?
C12 C13 C14 C15 56.6(10) . . . . ?
C13 C14 C15 C16 98.8(5) . . . . ?
